data_4121400
loop_
_publ_author_name
'Yuzhong Wang'
'Yaoming Xie'
'Pingrong Wei'
'Henry F. Schaefer'
'Paul von R. Schleyer'
'Gregory H. Robinson'

_publ_section_title
;
 Splitting Molecular Oxygen en Route to a Stable Molecule Containing
 Diphosphorus Tetroxide
;
_journal_name_full 'Journal of the American Chemical Society'
_journal_page_first 19139
_journal_page_last 19142
_journal_paper_doi 10.1021/ja411667f
_journal_volume 135
_journal_year 2013
_chemical_formula_sum 'C54 H76 N4 O6 P2'
_chemical_formula_weight 939.12
_chemical_name_systematic
; 
 ? 
;
_space_group_IT_number 14
_symmetry_cell_setting monoclinic
_symmetry_space_group_name_Hall '-P 2yn'
_symmetry_space_group_name_H-M 'P 1 21/n 1'
_atom_sites_solution_hydrogens geom
_atom_sites_solution_primary direct
_atom_sites_solution_secondary difmap
_audit_creation_method SHELXL-97
_cell_angle_alpha 90.00
_cell_angle_beta 102.3350(10)
_cell_angle_gamma 90.00
_cell_formula_units_Z 2
_cell_length_a 12.9724(8)
_cell_length_b 14.6285(9)
_cell_length_c 14.8116(9)
_cell_measurement_reflns_used 4668
_cell_measurement_temperature 273(2)
_cell_measurement_theta_max 21.146
_cell_measurement_theta_min 2.352
_cell_volume 2745.9(3)
_computing_structure_refinement 'SHELXL-97 (Sheldrick, 2008)'
_computing_structure_solution 'SHELXS-97 (Sheldrick, 2008)'
_diffrn_ambient_temperature 273(2)
_diffrn_measured_fraction_theta_full 1.000
_diffrn_measured_fraction_theta_max 1.000
_diffrn_measurement_device_type 'BRUKER SMART APEX-II CCD'
_diffrn_measurement_method OMEGA-SCAN
_diffrn_radiation_monochromator graphite
_diffrn_radiation_source 'fine-focus sealed tube'
_diffrn_radiation_type MoK\a
_diffrn_radiation_wavelength 0.71073
_diffrn_reflns_av_R_equivalents 0.0489
_diffrn_reflns_av_sigmaI/netI 0.0318
_diffrn_reflns_limit_h_max 15
_diffrn_reflns_limit_h_min -15
_diffrn_reflns_limit_k_max 17
_diffrn_reflns_limit_k_min -17
_diffrn_reflns_limit_l_max 17
_diffrn_reflns_limit_l_min -17
_diffrn_reflns_number 29044
_diffrn_reflns_theta_full 25.00
_diffrn_reflns_theta_max 25.00
_diffrn_reflns_theta_min 2.13
_exptl_absorpt_coefficient_mu 0.128
_exptl_absorpt_correction_T_max 0.9898
_exptl_absorpt_correction_T_min 0.9650
_exptl_absorpt_correction_type multi-scan
_exptl_absorpt_process_details 'BRUKER SADABS'
_exptl_crystal_colour colorless
_exptl_crystal_density_diffrn 1.136
_exptl_crystal_description plate
_exptl_crystal_F_000 1012
_exptl_crystal_size_max 0.28
_exptl_crystal_size_mid 0.13
_exptl_crystal_size_min 0.08
_refine_diff_density_max 0.391
_refine_diff_density_min -0.249
_refine_diff_density_rms 0.035
_refine_ls_extinction_method none
_refine_ls_goodness_of_fit_ref 1.024
_refine_ls_hydrogen_treatment mixed
_refine_ls_matrix_type full
_refine_ls_number_parameters 306
_refine_ls_number_reflns 4843
_refine_ls_number_restraints 0
_refine_ls_restrained_S_all 1.024
_refine_ls_R_factor_all 0.0868
_refine_ls_R_factor_gt 0.0507
_refine_ls_shift/su_max 0.000
_refine_ls_shift/su_mean 0.000
_refine_ls_structure_factor_coef Fsqd
_refine_ls_weighting_details 'calc w=1/[\s^2^(Fo^2^)+(0.0627P)^2^+1.1636P] where P=(Fo^2^+2Fc^2^)/3'
_refine_ls_weighting_scheme calc
_refine_ls_wR_factor_gt 0.1236
_refine_ls_wR_factor_ref 0.1474
_reflns_number_gt 3175
_reflns_number_total 4843
_reflns_threshold_expression >2sigma(I)
_cod_data_source_file ja411667f_si_003.cif
_cod_data_source_block j1
_cod_database_code 4121400

loop_
_symmetry_equiv_pos_as_xyz
'x, y, z'
'-x+1/2, y+1/2, -z+1/2'
'-x, -y, -z'
'x-1/2, -y-1/2, z-1/2'

loop_
_atom_site_label
_atom_site_type_symbol
_atom_site_fract_x
_atom_site_fract_y
_atom_site_fract_z
_atom_site_U_iso_or_equiv
_atom_site_adp_type
_atom_site_occupancy
_atom_site_symmetry_multiplicity
_atom_site_calc_flag
_atom_site_refinement_flags
P1 P 0.49878(6) 0.92678(4) 0.01851(5) 0.0536(2) Uani 1 1 d .
O1 O 0.4209(2) 0.91216(16) 0.07500(14) 0.0977(8) Uani 1 1 d .
O2 O 0.60726(17) 0.89264(14) 0.04600(15) 0.0903(7) Uani 1 1 d .
N1 N 0.34318(14) 0.83869(12) -0.12228(13) 0.0426(5) Uani 1 1 d .
N2 N 0.49107(14) 0.85136(13) -0.16504(13) 0.0454(5) Uani 1 1 d .
C1 C 0.44236(17) 0.87160(14) -0.09572(15) 0.0391(5) Uani 1 1 d .
C2 C 0.3307(2) 0.79799(18) -0.20748(17) 0.0573(7) Uani 1 1 d .
H2A H 0.2698 0.7700 -0.2405 0.069 Uiso 1 1 calc R
C3 C 0.4218(2) 0.80623(19) -0.23365(18) 0.0609(7) Uani 1 1 d .
H3A H 0.4363 0.7851 -0.2888 0.073 Uiso 1 1 calc R
C4 C 0.60227(19) 0.86229(18) -0.16770(17) 0.0524(6) Uani 1 1 d .
C5 C 0.6724(2) 0.79580(19) -0.12193(19) 0.0595(7) Uani 1 1 d .
C6 C 0.7765(2) 0.8042(2) -0.1297(2) 0.0792(9) Uani 1 1 d .
H6A H 0.8262 0.7620 -0.1005 0.095 Uiso 1 1 calc R
C7 C 0.8070(3) 0.8738(3) -0.1796(3) 0.0939(11) Uani 1 1 d .
H7A H 0.8775 0.8786 -0.1832 0.113 Uiso 1 1 calc R
C8 C 0.7367(3) 0.9362(3) -0.2240(2) 0.0865(10) Uani 1 1 d .
H8A H 0.7601 0.9825 -0.2577 0.104 Uiso 1 1 calc R
C9 C 0.6300(2) 0.9326(2) -0.22045(19) 0.0627(7) Uani 1 1 d .
C10 C 0.5518(3) 0.9991(2) -0.2753(2) 0.0777(9) Uani 1 1 d .
H10A H 0.4908 1.0023 -0.2461 0.093 Uiso 1 1 calc R
C11 C 0.5953(4) 1.0959(3) -0.2784(3) 0.1194(15) Uani 1 1 d .
H11A H 0.6186 1.1184 -0.2166 0.179 Uiso 1 1 calc R
H11B H 0.5409 1.1350 -0.3118 0.179 Uiso 1 1 calc R
H11C H 0.6536 1.0949 -0.3089 0.179 Uiso 1 1 calc R
C12 C 0.5126(4) 0.9641(3) -0.3750(2) 0.1206(15) Uani 1 1 d .
H12A H 0.4847 0.9035 -0.3736 0.181 Uiso 1 1 calc R
H12B H 0.5703 0.9631 -0.4062 0.181 Uiso 1 1 calc R
H12C H 0.4583 1.0040 -0.4074 0.181 Uiso 1 1 calc R
C13 C 0.6383(2) 0.71603(19) -0.0702(2) 0.0718(8) Uani 1 1 d .
H13A H 0.5743 0.7348 -0.0500 0.086 Uiso 1 1 calc R
C14 C 0.6090(3) 0.6341(2) -0.1347(3) 0.1106(13) Uani 1 1 d .
H14A H 0.5572 0.6524 -0.1881 0.166 Uiso 1 1 calc R
H14B H 0.5807 0.5864 -0.1028 0.166 Uiso 1 1 calc R
H14C H 0.6709 0.6122 -0.1537 0.166 Uiso 1 1 calc R
C15 C 0.7190(3) 0.6887(2) 0.0156(3) 0.1055(13) Uani 1 1 d .
H15A H 0.7354 0.7405 0.0558 0.158 Uiso 1 1 calc R
H15B H 0.7821 0.6676 -0.0019 0.158 Uiso 1 1 calc R
H15C H 0.6907 0.6406 0.0472 0.158 Uiso 1 1 calc R
C16 C 0.26164(18) 0.83182(17) -0.06823(17) 0.0507(6) Uani 1 1 d .
C17 C 0.2627(2) 0.7545(2) -0.0142(2) 0.0696(8) Uani 1 1 d .
C18 C 0.1832(3) 0.7473(3) 0.0355(3) 0.1116(14) Uani 1 1 d .
H18A H 0.1820 0.6975 0.0742 0.134 Uiso 1 1 calc R
C19 C 0.1070(3) 0.8129(3) 0.0276(3) 0.1316(18) Uani 1 1 d .
H19A H 0.0541 0.8069 0.0608 0.158 Uiso 1 1 calc R
C20 C 0.1071(3) 0.8874(3) -0.0281(3) 0.0956(11) Uani 1 1 d .
H20A H 0.0538 0.9308 -0.0325 0.115 Uiso 1 1 calc R
C21 C 0.1849(2) 0.89959(19) -0.07818(19) 0.0588(7) Uani 1 1 d .
C22 C 0.1826(2) 0.97993(18) -0.1420(2) 0.0616(7) Uani 1 1 d .
H22A H 0.2550 0.9907 -0.1491 0.074 Uiso 1 1 calc R
C23 C 0.1156(3) 0.9580(3) -0.2376(2) 0.1070(12) Uani 1 1 d .
H23A H 0.1418 0.9035 -0.2610 0.160 Uiso 1 1 calc R
H23B H 0.1193 1.0080 -0.2788 0.160 Uiso 1 1 calc R
H23C H 0.0436 0.9488 -0.2330 0.160 Uiso 1 1 calc R
C24 C 0.1437(3) 1.0678(2) -0.1054(3) 0.0961(11) Uani 1 1 d .
H24A H 0.1866 1.0816 -0.0457 0.144 Uiso 1 1 calc R
H24B H 0.0717 1.0601 -0.1001 0.144 Uiso 1 1 calc R
H24C H 0.1481 1.1170 -0.1472 0.144 Uiso 1 1 calc R
C25 C 0.3442(3) 0.6795(2) -0.0080(2) 0.0797(9) Uani 1 1 d .
H25A H 0.3936 0.6978 -0.0463 0.096 Uiso 1 1 calc R
C26 C 0.4069(3) 0.6654(3) 0.0889(3) 0.1236(15) Uani 1 1 d .
H26A H 0.4400 0.7218 0.1121 0.185 Uiso 1 1 calc R
H26B H 0.4600 0.6197 0.0886 0.185 Uiso 1 1 calc R
H26C H 0.3607 0.6456 0.1277 0.185 Uiso 1 1 calc R
C27 C 0.2931(4) 0.5897(3) -0.0467(3) 0.1262(15) Uani 1 1 d .
H27A H 0.2543 0.5991 -0.1088 0.189 Uiso 1 1 calc R
H27B H 0.2460 0.5690 -0.0090 0.189 Uiso 1 1 calc R
H27C H 0.3469 0.5446 -0.0464 0.189 Uiso 1 1 calc R
O3 O 0.6412(3) 0.8252(3) 0.2211(3) 0.1448(15) Uani 1 1 d .
H1A H 0.634(4) 0.842(3) 0.156(4) 0.16(2) Uiso 1 1 d .
H1B H 0.586(6) 0.807(6) 0.234(6) 0.28(5) Uiso 1 1 d .

loop_
_atom_site_aniso_label
_atom_site_aniso_U_11
_atom_site_aniso_U_22
_atom_site_aniso_U_33
_atom_site_aniso_U_23
_atom_site_aniso_U_13
_atom_site_aniso_U_12
P1 0.0665(5) 0.0438(4) 0.0460(4) -0.0044(3) 0.0019(3) -0.0031(3)
O1 0.147(2) 0.0961(17) 0.0626(13) -0.0221(12) 0.0494(14) -0.0462(15)
O2 0.0826(15) 0.0702(13) 0.0943(16) -0.0175(12) -0.0340(12) 0.0238(11)
N1 0.0401(11) 0.0418(10) 0.0455(11) -0.0009(9) 0.0084(8) -0.0015(8)
N2 0.0431(11) 0.0481(11) 0.0464(11) -0.0060(9) 0.0126(9) -0.0017(9)
C1 0.0400(13) 0.0337(11) 0.0442(13) 0.0007(10) 0.0105(10) 0.0004(10)
C2 0.0484(15) 0.0654(17) 0.0537(15) -0.0129(13) 0.0013(12) -0.0081(13)
C3 0.0619(17) 0.0737(18) 0.0477(15) -0.0177(13) 0.0127(13) -0.0058(14)
C4 0.0457(14) 0.0595(16) 0.0569(15) -0.0124(12) 0.0220(12) -0.0037(12)
C5 0.0485(16) 0.0606(17) 0.0705(18) -0.0146(14) 0.0153(13) 0.0041(13)
C6 0.0560(19) 0.090(2) 0.094(2) -0.0124(19) 0.0208(17) 0.0136(17)
C7 0.0508(19) 0.130(3) 0.109(3) -0.010(3) 0.0349(19) -0.007(2)
C8 0.077(2) 0.100(3) 0.095(2) 0.004(2) 0.046(2) -0.012(2)
C9 0.0648(18) 0.0712(18) 0.0609(16) -0.0055(14) 0.0331(14) -0.0022(15)
C10 0.096(2) 0.076(2) 0.074(2) 0.0152(16) 0.0468(18) 0.0088(18)
C11 0.161(4) 0.091(3) 0.134(3) 0.030(3) 0.092(3) 0.004(3)
C12 0.148(4) 0.145(4) 0.069(2) 0.015(2) 0.023(2) 0.032(3)
C13 0.0639(18) 0.0527(16) 0.100(2) -0.0054(16) 0.0189(17) 0.0123(14)
C14 0.109(3) 0.067(2) 0.149(4) -0.022(2) 0.013(3) -0.004(2)
C15 0.116(3) 0.071(2) 0.117(3) 0.016(2) -0.004(2) 0.020(2)
C16 0.0414(13) 0.0532(14) 0.0596(15) 0.0015(12) 0.0158(11) -0.0048(11)
C17 0.0655(18) 0.0638(18) 0.086(2) 0.0159(16) 0.0313(16) -0.0002(14)
C18 0.110(3) 0.102(3) 0.147(4) 0.048(3) 0.079(3) 0.009(2)
C19 0.114(3) 0.127(4) 0.188(5) 0.054(3) 0.109(3) 0.028(3)
C20 0.071(2) 0.095(3) 0.136(3) 0.021(2) 0.058(2) 0.0152(19)
C21 0.0459(15) 0.0615(16) 0.0714(17) 0.0001(14) 0.0179(13) -0.0034(13)
C22 0.0437(15) 0.0599(17) 0.0798(19) 0.0044(15) 0.0100(13) 0.0033(12)
C23 0.103(3) 0.119(3) 0.088(3) 0.009(2) -0.005(2) 0.010(2)
C24 0.088(2) 0.068(2) 0.132(3) -0.001(2) 0.024(2) 0.0161(18)
C25 0.080(2) 0.0650(19) 0.100(2) 0.0317(18) 0.0311(19) 0.0049(16)
C26 0.128(3) 0.100(3) 0.128(4) 0.023(3) -0.004(3) 0.012(3)
C27 0.144(4) 0.083(3) 0.141(4) -0.007(3) 0.009(3) 0.017(3)
O3 0.120(3) 0.200(4) 0.109(3) 0.048(2) 0.013(2) 0.077(3)

loop_
_atom_type_symbol
_atom_type_description
_atom_type_scat_dispersion_real
_atom_type_scat_dispersion_imag
_atom_type_scat_source
C C 0.0033 0.0016 'International Tables Vol C Tables 4.2.6.8 and 6.1.1.4'
H H 0.0000 0.0000 'International Tables Vol C Tables 4.2.6.8 and 6.1.1.4'
N N 0.0061 0.0033 'International Tables Vol C Tables 4.2.6.8 and 6.1.1.4'
O O 0.0106 0.0060 'International Tables Vol C Tables 4.2.6.8 and 6.1.1.4'
P P 0.1023 0.0942 'International Tables Vol C Tables 4.2.6.8 and 6.1.1.4'

loop_
_geom_angle_atom_site_label_1
_geom_angle_atom_site_label_2
_geom_angle_atom_site_label_3
_geom_angle
_geom_angle_site_symmetry_3
O1 P1 O2 122.12(16) .
O1 P1 C1 105.65(11) .
O2 P1 C1 105.68(11) .
O1 P1 P1 109.42(11) 3_675
O2 P1 P1 109.55(11) 3_675
C1 P1 P1 102.51(8) 3_675
C1 N1 C2 109.90(19) .
C1 N1 C16 128.41(19) .
C2 N1 C16 121.1(2) .
C1 N2 C3 109.28(19) .
C1 N2 C4 128.53(19) .
C3 N2 C4 121.77(19) .
N2 C1 N1 105.79(18) .
N2 C1 P1 128.68(16) .
N1 C1 P1 125.42(16) .
C3 C2 N1 106.9(2) .
C2 C3 N2 108.1(2) .
C9 C4 C5 124.6(2) .
C9 C4 N2 118.3(2) .
C5 C4 N2 116.9(2) .
C6 C5 C4 116.2(3) .
C6 C5 C13 120.4(3) .
C4 C5 C13 123.3(2) .
C7 C6 C5 120.8(3) .
C8 C7 C6 121.5(3) .
C7 C8 C9 121.6(3) .
C4 C9 C8 115.4(3) .
C4 C9 C10 123.8(2) .
C8 C9 C10 120.8(3) .
C9 C10 C11 113.7(3) .
C9 C10 C12 110.3(3) .
C11 C10 C12 109.1(3) .
C5 C13 C15 113.8(3) .
C5 C13 C14 110.4(3) .
C15 C13 C14 110.6(3) .
C17 C16 C21 124.2(2) .
C17 C16 N1 117.0(2) .
C21 C16 N1 118.6(2) .
C16 C17 C18 116.8(3) .
C16 C17 C25 123.3(2) .
C18 C17 C25 120.0(3) .
C19 C18 C17 120.4(3) .
C18 C19 C20 121.2(3) .
C19 C20 C21 121.3(3) .
C20 C21 C16 116.0(3) .
C20 C21 C22 121.2(3) .
C16 C21 C22 122.8(2) .
C21 C22 C24 113.5(3) .
C21 C22 C23 110.4(3) .
C24 C22 C23 109.9(3) .
C17 C25 C26 112.7(3) .
C17 C25 C27 111.1(3) .
C26 C25 C27 110.0(3) .

loop_
_geom_bond_atom_site_label_1
_geom_bond_atom_site_label_2
_geom_bond_distance
_geom_bond_site_symmetry_2
P1 O1 1.458(2) .
P1 O2 1.467(2) .
P1 C1 1.876(2) .
P1 P1 2.2132(13) 3_675
N1 C1 1.351(3) .
N1 C2 1.373(3) .
N1 C16 1.460(3) .
N2 C1 1.348(3) .
N2 C3 1.373(3) .
N2 C4 1.460(3) .
C2 C3 1.326(4) .
C4 C9 1.385(4) .
C4 C5 1.403(4) .
C5 C6 1.385(4) .
C5 C13 1.513(4) .
C6 C7 1.366(5) .
C7 C8 1.357(5) .
C8 C9 1.397(4) .
C9 C10 1.511(4) .
C10 C11 1.528(5) .
C10 C12 1.543(5) .
C13 C15 1.518(4) .
C13 C14 1.528(4) .
C16 C17 1.383(4) .
C16 C21 1.390(4) .
C17 C18 1.393(4) .
C17 C25 1.513(4) .
C18 C19 1.365(5) .
C19 C20 1.367(5) .
C20 C21 1.386(4) .
C21 C22 1.504(4) .
C22 C24 1.522(4) .
C22 C23 1.529(4) .
C25 C26 1.505(5) .
C25 C27 1.527(5) .

loop_
_geom_hbond_atom_site_label_D
_geom_hbond_atom_site_label_H
_geom_hbond_atom_site_label_A
_geom_hbond_distance_DH
_geom_hbond_distance_HA
_geom_hbond_distance_DA
_geom_hbond_angle_DHA
_geom_hbond_site_symmetry_A
O3 H1A O2 0.98(6) 1.75(6) 2.722(4) 168(4) .
C2 H2A O3 0.93 2.15 3.049(4) 161.0 4_575

loop_
_geom_torsion_atom_site_label_1
_geom_torsion_atom_site_label_2
_geom_torsion_atom_site_label_3
_geom_torsion_atom_site_label_4
_geom_torsion
_geom_torsion_site_symmetry_1
C3 N2 C1 N1 0.0(3) .
C4 N2 C1 N1 -172.5(2) .
C3 N2 C1 P1 176.31(18) .
C4 N2 C1 P1 3.8(3) .
C2 N1 C1 N2 0.2(2) .
C16 N1 C1 N2 171.4(2) .
C2 N1 C1 P1 -176.27(17) .
C16 N1 C1 P1 -5.1(3) .
O1 P1 C1 N2 -166.4(2) .
O2 P1 C1 N2 -35.7(2) .
P1 P1 C1 N2 79.0(2) 3_675
O1 P1 C1 N1 9.2(2) .
O2 P1 C1 N1 139.9(2) .
P1 P1 C1 N1 -105.33(18) 3_675
C1 N1 C2 C3 -0.3(3) .
C16 N1 C2 C3 -172.3(2) .
N1 C2 C3 N2 0.3(3) .
C1 N2 C3 C2 -0.2(3) .
C4 N2 C3 C2 172.9(2) .
C1 N2 C4 C9 -106.2(3) .
C3 N2 C4 C9 82.1(3) .
C1 N2 C4 C5 78.7(3) .
C3 N2 C4 C5 -93.0(3) .
C9 C4 C5 C6 1.6(4) .
N2 C4 C5 C6 176.4(2) .
C9 C4 C5 C13 -175.6(3) .
N2 C4 C5 C13 -0.8(4) .
C4 C5 C6 C7 -0.1(4) .
C13 C5 C6 C7 177.2(3) .
C5 C6 C7 C8 -0.8(5) .
C6 C7 C8 C9 0.4(6) .
C5 C4 C9 C8 -1.9(4) .
N2 C4 C9 C8 -176.7(2) .
C5 C4 C9 C10 175.0(3) .
N2 C4 C9 C10 0.2(4) .
C7 C8 C9 C4 0.9(5) .
C7 C8 C9 C10 -176.1(3) .
C4 C9 C10 C11 145.0(3) .
C8 C9 C10 C11 -38.3(4) .
C4 C9 C10 C12 -92.1(3) .
C8 C9 C10 C12 84.6(4) .
C6 C5 C13 C15 38.0(4) .
C4 C5 C13 C15 -144.9(3) .
C6 C5 C13 C14 -87.0(3) .
C4 C5 C13 C14 90.1(3) .
C1 N1 C16 C17 -85.8(3) .
C2 N1 C16 C17 84.5(3) .
C1 N1 C16 C21 97.9(3) .
C2 N1 C16 C21 -91.7(3) .
C21 C16 C17 C18 -2.5(5) .
N1 C16 C17 C18 -178.5(3) .
C21 C16 C17 C25 177.0(3) .
N1 C16 C17 C25 1.0(4) .
C16 C17 C18 C19 2.0(6) .
C25 C17 C18 C19 -177.5(4) .
C17 C18 C19 C20 -0.6(8) .
C18 C19 C20 C21 -0.6(8) .
C19 C20 C21 C16 0.2(6) .
C19 C20 C21 C22 177.9(4) .
C17 C16 C21 C20 1.4(4) .
N1 C16 C21 C20 177.4(3) .
C17 C16 C21 C22 -176.3(3) .
N1 C16 C21 C22 -0.3(4) .
C20 C21 C22 C24 37.3(4) .
C16 C21 C22 C24 -145.2(3) .
C20 C21 C22 C23 -86.7(4) .
C16 C21 C22 C23 90.9(3) .
C16 C17 C25 C26 120.3(4) .
C18 C17 C25 C26 -60.3(5) .
C16 C17 C25 C27 -115.8(4) .
C18 C17 C25 C27 63.7(5) .
